data_2004710
loop_
_publ_author_name
'Ferguson, G.'
'Trotter, J.'
'Glidewell, C.'
'Zakaria, C. M.'

_publ_section_title
;
 Racemic Bis(1-ferrocenylpropyl) Ether
;
_journal_issue 4
_journal_name_full 'Acta Crystallographica Section C'
_journal_page_first 775
_journal_page_last 777
_journal_paper_doi 10.1107/S0108270195015046
_journal_volume 52
_journal_year 1996
_chemical_formula_iupac '[Fe2 (C5 H5)2 (C16 H20 O)]'
_chemical_formula_moiety 'C26 H30 Fe2 O'
_chemical_formula_sum 'C26 H30 Fe2 O'
_chemical_formula_weight 470.20
_chemical_name_systematic
;
Bis(1-ferrocenylpropyl) ether
;
_space_group_IT_number 2
_symmetry_cell_setting triclinic
_symmetry_space_group_name_Hall '-P 1'
_symmetry_space_group_name_H-M 'P -1'
_cell_angle_alpha 99.51(2)
_cell_angle_beta 90.59(2)
_cell_angle_gamma 100.24(2)
_cell_formula_units_Z 2
_cell_length_a 9.509(2)
_cell_length_b 10.312(2)
_cell_length_c 11.541(2)
_cell_measurement_reflns_used 25
_cell_measurement_temperature 294.0(10)
_cell_measurement_theta_max 23.00
_cell_measurement_theta_min 18.35
_cell_volume 1097.4(4)
_computing_cell_refinement 'SET4 and CELDIM (Enraf-Nonius, 19XX)'
_computing_data_collection 'CAD-4-PC (Enraf-Nonius, 1992)'
_computing_data_reduction 'DATRD2 in NRCVAX94 (Gabe, Le Page, Charland, Lee & White, 1989)'
_computing_molecular_graphics 'NRCVAX94, PLATON (Spek, 1995a) and PLUTON (Spek, 1995b)'
_computing_publication_material 'NRCVAX94, SHELXL93  and WordPerfect'
_computing_structure_refinement 'NRCVAX94 and SHELXL93 (Sheldrick, 1993)'
_computing_structure_solution 'SOLVER in NRCVAX94'
_diffrn_ambient_temperature 294.0(10)
_diffrn_measurement_device 'Enraf-Nonius CAD-4'
_diffrn_measurement_method \q/2\q
_diffrn_radiation_monochromator graphite
_diffrn_radiation_source 'X-ray tube'
_diffrn_radiation_type 'Molybdenum K\a'
_diffrn_radiation_wavelength 0.7107
_diffrn_reflns_av_R_equivalents 0.0
_diffrn_reflns_av_sigmaI/netI 0.0278
_diffrn_reflns_limit_h_max 11
_diffrn_reflns_limit_h_min -12
_diffrn_reflns_limit_k_max 13
_diffrn_reflns_limit_k_min 0
_diffrn_reflns_limit_l_max 14
_diffrn_reflns_limit_l_min -14
_diffrn_reflns_number 4771
_diffrn_reflns_theta_max 26.90
_diffrn_reflns_theta_min 2.03
_diffrn_standards_decay_% none
_diffrn_standards_interval_time 120
_diffrn_standards_number 3
_exptl_absorpt_coefficient_mu 1.336
_exptl_absorpt_correction_T_max 0.999
_exptl_absorpt_correction_T_min 0.855
_exptl_absorpt_correction_type 'empirical, 5 \y-scans at 4\% steps (North, Phillips & Mathews, 1968)'
_exptl_crystal_colour orange
_exptl_crystal_density_diffrn 1.423
_exptl_crystal_description block
_exptl_crystal_F_000 492
_exptl_crystal_size_max 0.40
_exptl_crystal_size_mid 0.30
_exptl_crystal_size_min 0.20
_refine_diff_density_max 0.436
_refine_diff_density_min -0.307
_refine_ls_extinction_coef 0.0021(6)
_refine_ls_extinction_method 'SHELXL93 (Sheldrick, 1993)'
_refine_ls_goodness_of_fit_all 1.019
_refine_ls_goodness_of_fit_obs 1.122
_refine_ls_hydrogen_treatment 'H atoms riding [SHELXL93 (Sheldrick, 1993) defaults, C-H = 0.93--0.98\%A]'
_refine_ls_matrix_type full
_refine_ls_number_parameters 263
_refine_ls_number_reflns 4771
_refine_ls_number_restraints 0
_refine_ls_restrained_S_all 1.019
_refine_ls_restrained_S_obs 1.122
_refine_ls_R_factor_all 0.0528
_refine_ls_R_factor_obs 0.0336
_refine_ls_shift/esd_max 0.002
_refine_ls_shift/esd_mean 0.000
_refine_ls_structure_factor_coef Fsqd
_refine_ls_weighting_details 'w = 1/[\s^2^(Fo^2^)+(0.0441P)^2^+0.2040P] where P=(Fo^2^+2Fc^2^)/3'
_refine_ls_weighting_scheme calc
_refine_ls_wR_factor_all 0.0869
_refine_ls_wR_factor_obs 0.0816
_reflns_number_observed 3541
_reflns_number_total 4771
_reflns_observed_criterion >2\s(I)
_cod_data_source_file cf1047.cif
_cod_data_source_block 9550
_cod_depositor_comments
;
 Marking atoms 'Cg1', 'Cg2', 'Cg3' and 'Cg4' as dummy atoms.

 Antanas Vaitkus,
 2017-02-19

The following automatic conversions were performed:
'_symmetry_cell_setting' value 'Triclinic' changed to 'triclinic'
according to '/home/saulius/struct/CIF-dictionaries/cif_core.dic'
dictionary named 'cif_core.dic' version 2.4.1 from 2010-06-29.

Automatic conversion script
Id: cif_fix_enum 1527 2010-12-29 10:47:43Z saulius 

The following automatic conversions were performed:

'_symmetry_cell_setting' value 'Triclinic' changed to 'triclinic'
according to /home/saulius/struct/CIF-dictionaries/cif_core.dic
dictionary named 'cif_core.dic' version 2.4.1 from 2010-06-29.

Automatic conversion script
Id: cif_fix_values 1715 2011-07-08 13:25:40Z adriana 

The following automatic conversions were performed:

'_refine_ls_weighting_scheme' value 'calc w =
1/[\s^2^(Fo^2^)+(0.0441P)^2^+0.2040P] where P=(Fo^2^+2Fc^2^)/3' was
changed to 'calc'. New tag '_refine_ls_weighting_details' was
created. The value of the new tag was set to 'w =
1/[\s^2^(Fo^2^)+(0.0441P)^2^+0.2040P] where P=(Fo^2^+2Fc^2^)/3'.

Automatic conversion script
Id: cif_fix_values 3143 2015-03-26 13:38:13Z robertas 
;
_cod_database_code 2004710

loop_
_symmetry_equiv_pos_as_xyz
'x, y, z'
'-x, -y, -z'

loop_
_atom_site_aniso_label
_atom_site_aniso_U_11
_atom_site_aniso_U_22
_atom_site_aniso_U_33
_atom_site_aniso_U_12
_atom_site_aniso_U_13
_atom_site_aniso_U_23
Fe1 0.0399(2) 0.0429(2) 0.0397(2) 0.00846(13) -0.00113(13) 0.00208(13)
Fe2 0.0530(2) 0.0511(2) 0.0405(2) 0.0154(2) -0.00184(15) 0.00587(14)
O1 0.0499(9) 0.0481(9) 0.0428(9) 0.0006(7) -0.0034(7) 0.0078(7)
C1 0.0414(11) 0.0453(12) 0.0385(11) 0.0062(9) -0.0038(9) 0.0063(9)
C2 0.0480(13) 0.068(2) 0.0457(13) 0.0094(12) 0.0054(10) 0.0120(11)
C3 0.0494(15) 0.085(2) 0.077(2) 0.0095(14) 0.0153(13) 0.014(2)
C4 0.0501(13) 0.0501(13) 0.0404(12) 0.0049(10) -0.0047(10) 0.0061(10)
C5 0.079(2) 0.0502(14) 0.052(2) 0.0069(13) -0.0040(13) 0.0000(11)
C6 0.127(3) 0.057(2) 0.071(2) 0.027(2) 0.013(2) 0.0083(14)
C11 0.0412(11) 0.0523(13) 0.0307(11) 0.0086(10) -0.0005(9) 0.0031(9)
C12 0.0520(13) 0.0457(13) 0.0496(14) 0.0112(10) -0.0062(10) -0.0068(10)
C13 0.0532(15) 0.077(2) 0.056(2) 0.0282(14) -0.0017(12) -0.0163(14)
C14 0.0447(14) 0.112(3) 0.0456(15) 0.0059(15) 0.0071(11) 0.0095(15)
C15 0.0499(14) 0.081(2) 0.0446(14) 0.0050(13) 0.0002(11) 0.0223(13)
C21 0.065(2) 0.071(2) 0.063(2) 0.0209(15) -0.0007(14) -0.0195(14)
C22 0.085(2) 0.077(2) 0.0387(14) -0.001(2) 0.0017(13) -0.0035(13)
C23 0.108(3) 0.084(2) 0.057(2) 0.036(2) -0.033(2) -0.009(2)
C24 0.050(2) 0.102(3) 0.082(2) 0.003(2) -0.0123(15) -0.033(2)
C25 0.103(3) 0.048(2) 0.085(2) -0.003(2) 0.006(2) -0.0125(15)
C31 0.071(2) 0.0552(14) 0.0343(12) 0.0160(12) -0.0130(11) -0.0001(10)
C32 0.079(2) 0.096(2) 0.047(2) 0.037(2) 0.0161(14) 0.0194(14)
C33 0.142(3) 0.112(3) 0.050(2) 0.086(3) 0.020(2) 0.011(2)
C34 0.184(4) 0.060(2) 0.067(2) 0.046(3) -0.046(3) -0.011(2)
C35 0.121(3) 0.051(2) 0.087(2) 0.004(2) -0.058(2) 0.0037(15)
C41 0.091(2) 0.071(2) 0.056(2) 0.027(2) 0.0220(15) 0.0116(14)
C42 0.095(2) 0.096(2) 0.0384(15) 0.006(2) -0.0056(15) -0.0045(14)
C43 0.105(3) 0.159(4) 0.046(2) 0.066(3) -0.008(2) 0.018(2)
C44 0.152(4) 0.095(3) 0.080(2) 0.063(3) 0.054(3) 0.047(2)
C45 0.105(3) 0.084(2) 0.114(3) 0.009(2) 0.063(2) 0.021(2)

loop_
_atom_site_label
_atom_site_occupancy
_atom_site_fract_x
_atom_site_fract_y
_atom_site_fract_z
_atom_site_U_iso_or_equiv
_atom_site_thermal_displace_type
_atom_site_calc_flag
_atom_site_refinement_flags
_atom_site_type_symbol
Fe1 1 .17560(3) .77183(3) .46184(3) .04130(11) Uani d . Fe
Fe2 1 -0.29803(4) .80613(3) -.04003(3) .04772(11) Uani d . Fe
O1 1 -0.2143(2) .5866(2) .24309(13) .0480(4) Uani d . O
C1 1 -0.1435(2) .6874(2) .3371(2) .0421(5) Uani d . C
C2 1 -0.2136(2) .6526(3) .4486(2) .0538(6) Uani d . C
C3 1 -0.3735(3) .6514(3) .4455(3) .0707(8) Uani d . C
C4 1 -0.1899(3) .6144(2) .1264(2) .0476(5) Uani d . C
C5 1 -0.2522(3) .4854(2) .0444(2) .0621(7) Uani d . C
C6 1 -0.1837(4) .3679(3) .0622(3) .0839(10) Uani d . C
C11 1 .0154(2) .6892(2) .3363(2) .0419(5) Uani d . C
C12 1 .0866(3) .5899(2) .3668(2) .0506(6) Uani d . C
C13 1 .2332(3) .6241(3) .3437(2) .0633(7) Uani d . C
C14 1 .2544(3) .7435(3) .2993(2) .0687(8) Uani d . C
C15 1 .1192(3) .7853(3) .2942(2) .0580(7) Uani d . C
Cg1 . .1418(2) .6864(2) .3281(2) . . dum . .
C21 1 .1073(3) .8988(3) .5947(2) .0688(8) Uani d . C
C22 1 .1265(3) .7831(3) .6347(2) .0701(8) Uani d . C
C23 1 .2695(4) .7692(4) .6202(3) .0835(10) Uani d . C
C24 1 .3378(3) .8769(4) .5735(3) .0853(11) Uani d . C
C25 1 .2386(4) .9574(3) .5570(3) .0834(10) Uani d . C
Cg2 . .2159(2) .8571(2) .5960(2) . . dum . .
C31 1 -0.2536(3) .7337(2) .1088(2) .0540(6) Uani d . C
C32 1 -0.4006(3) .7391(3) .0986(2) .0704(8) Uani d . C
C33 1 -0.4138(5) .8735(4) .0954(3) .0934(12) Uani d . C
C34 1 -0.2792(6) .9496(4) .1044(3) .1039(15) Uani d . C
C35 1 -0.1790(4) .8652(3) .1118(3) .0891(11) Uani d . C
Cg3 . -0.3052(2) .8322(2) .1038(2) . . dum . .
C41 1 -0.2202(4) .7031(3) -0.1835(2) .0706(8) Uani d . C
C42 1 -0.3697(4) .6788(4) -0.1917(2) .0797(9) Uani d . C
C43 1 -0.4135(5) .8047(5) -0.1885(3) .0978(13) Uani d . C
C44 1 -0.2943(5) .8992(4) -0.1807(3) .1002(13) Uani d . C
C45 1 -0.1735(4) .8391(4) -0.1771(3) .1015(13) Uani d . C
Cg4 . -0.2942(2) .7850(2) -0.1843(2) . . dum . .
H1 1 -0.1617 .7750 .3252 .051 Uiso calc R H
H2A 1 -0.1970 .5652 .4595 .065 Uiso calc R H
H2B 1 -0.1691 .7171 .5154 .065 Uiso calc R H
H3A 1 -0.4124 .6290 .5176 .106 Uiso calc R H
H3B 1 -0.4185 .5863 .3805 .106 Uiso calc R H
H3C 1 -0.3906 .7382 .4365 .106 Uiso calc R H
H4 1 -0.0865 .6347 .1163 .057 Uiso calc R H
H5A 1 -0.3539 .4636 .0564 .075 Uiso calc R H
H5B 1 -0.2406 .4996 -0.0362 .075 Uiso calc R H
H6A 1 -0.2276 .2899 .0080 .126 Uiso calc R H
H6B 1 -0.1967 .3517 .1413 .126 Uiso calc R H
H6C 1 -0.0833 .3877 .0486 .126 Uiso calc R H
H12 1 .0444 .5147 .3969 .061 Uiso calc R H
H13 1 .3035 .5752 .3561 .076 Uiso calc R H
H14 1 .3410 .7880 .2769 .082 Uiso calc R H
H15 1 .1024 .8619 .2680 .070 Uiso calc R H
H21 1 .0223 .9313 .5933 .083 Uiso calc R H
H22 1 .0565 .7249 .6657 .084 Uiso calc R H
H23 1 .3108 .6997 .6388 .100 Uiso calc R H
H24 1 .4339 .8931 .5560 .102 Uiso calc R H
H25 1 .2569 1.0363 .5262 .100 Uiso calc R H
H32 1 -0.4758 .6670 .0947 .085 Uiso calc R H
H33 1 -0.4990 .9045 .0883 .112 Uiso calc R H
H34 1 -0.2576 1.0413 .1054 .125 Uiso calc R H
H35 1 -0.0802 .8920 .1178 .107 Uiso calc R H
H41 1 -0.1625 .6392 -0.1826 .085 Uiso calc R H
H42 1 -0.4296 .5959 -0.1980 .096 Uiso calc R H
H43 1 -0.5073 .8190 -0.1914 .117 Uiso calc R H
H44 1 -0.2925 .9901 -0.1781 .120 Uiso calc R H
H45 1 -0.0788 .8830 -0.1714 .122 Uiso calc R H

loop_
_atom_type_symbol
_atom_type_description
_atom_type_scat_dispersion_real
_atom_type_scat_dispersion_imag
_atom_type_scat_source
C C 0.0033 0.0016 'International Tables Vol C Tables 4.2.6.8 and 6.1.1.4'
H H 0.0000 0.0000 'International Tables Vol C Tables 4.2.6.8 and 6.1.1.4'
Fe Fe 0.3463 0.8444 'International Tables Vol C Tables 4.2.6.8 and 6.1.1.4'
O O 0.0106 0.0060 'International Tables Vol C Tables 4.2.6.8 and 6.1.1.4'

loop_
_geom_angle_atom_site_label_1
_geom_angle_atom_site_label_2
_geom_angle_atom_site_label_3
_geom_angle
_geom_angle_publ_flag
Cg1 Fe1 Cg2 177.90(10) yes
Cg3 Fe2 Cg4 177.70(10) yes
C1 O1 C4 115.7(2) yes
O1 C1 C2 105.4(2) ?
O1 C1 C11 109.6(2) ?
C2 C1 C11 114.5(2) ?
C1 C2 C3 112.8(2) ?
O1 C4 C5 105.5(2) ?
O1 C4 C31 110.0(2) ?
C5 C4 C31 114.8(2) ?
C4 C5 C6 113.6(2) ?
C1 C11 C12 126.6(2) ?
C1 C11 C15 125.9(2) ?
C12 C11 C15 107.3(2) ?
C11 C12 C13 108.5(2) ?
C12 C13 C14 108.5(2) ?
C13 C14 C15 107.8(2) ?
C11 C15 C14 107.9(2) ?
C22 C21 C25 107.6(3) ?
C21 C22 C23 108.1(3) ?
C22 C23 C24 107.8(3) ?
C23 C24 C25 108.5(3) ?
C21 C25 C24 107.9(3) ?
C4 C31 C32 126.7(2) ?
C4 C31 C35 126.5(2) ?
C32 C31 C35 106.4(3) ?
C31 C32 C33 108.2(3) ?
C32 C33 C34 108.2(3) ?
C33 C34 C35 108.5(3) ?
C31 C35 C34 108.7(3) ?
C42 C41 C45 107.7(3) ?
C41 C42 C43 107.4(3) ?
C42 C43 C44 107.6(3) ?
C43 C44 C45 109.5(3) ?
C41 C45 C44 107.9(3) ?

loop_
_geom_bond_atom_site_label_1
_geom_bond_atom_site_label_2
_geom_bond_distance
_geom_bond_publ_flag
Fe1 Cg1 1.644(2) yes
Fe1 Cg2 1.654(2) yes
Fe2 Cg3 1.641(2) yes
Fe2 Cg4 1.645(2) yes
Fe1 C11 2.057(2) ?
Fe1 C12 2.043(2) ?
Fe1 C13 2.026(2) ?
Fe1 C14 2.023(3) ?
Fe1 C15 2.035(2) ?
Fe1 C21 2.036(3) ?
Fe1 C22 2.043(3) ?
Fe1 C23 2.032(3) ?
Fe1 C24 2.029(3) ?
Fe1 C25 2.028(3) ?
Fe2 C31 2.051(2) ?
Fe2 C32 2.037(3) ?
Fe2 C33 2.021(3) ?
Fe2 C34 2.021(3) ?
Fe2 C35 2.021(3) ?
Fe2 C41 2.036(3) ?
Fe2 C42 2.037(3) ?
Fe2 C43 2.023(3) ?
Fe2 C44 2.015(3) ?
Fe2 C45 2.023(3) ?
O1 C1 1.440(2) yes
O1 C4 1.435(3) yes
C1 C2 1.522(3) ?
C1 C11 1.507(3) ?
C2 C3 1.518(3) ?
C4 C5 1.519(3) ?
C4 C31 1.506(3) ?
C5 C6 1.515(4) ?
C11 C12 1.410(3) ?
C11 C15 1.420(3) ?
C12 C13 1.414(4) ?
C13 C14 1.393(4) ?
C14 C15 1.430(4) ?
C21 C22 1.389(4) ?
C21 C25 1.394(4) ?
C22 C23 1.401(4) ?
C23 C24 1.376(5) ?
C24 C25 1.394(5) ?
C31 C32 1.413(4) ?
C31 C35 1.409(4) ?
C32 C33 1.420(4) ?
C33 C34 1.371(6) ?
C34 C35 1.410(5) ?
C41 C42 1.399(4) ?
C41 C45 1.384(4) ?
C42 C43 1.427(5) ?
C43 C44 1.349(5) ?
C44 C45 1.401(5) ?

loop_
_geom_torsion_atom_site_label_1
_geom_torsion_atom_site_label_2
_geom_torsion_atom_site_label_3
_geom_torsion_atom_site_label_4
_geom_torsion
_geom_torsion_publ_flag
C11 Cg1 Cg2 C21 -20.9 ?
C12 Cg1 Cg2 C22 -20.9 ?
C13 Cg1 Cg2 C23 -20.7 ?
C14 Cg1 Cg2 C24 -20.4 ?
C15 Cg1 Cg2 C25 -20.9 ?
C31 Cg3 Cg4 C41 -11.9 ?
C32 Cg3 Cg4 C42 -11.9 ?
C33 Cg3 Cg4 C43 -11.2 ?
C34 Cg3 Cg4 C44 -11.8 ?
C35 Cg3 Cg4 C45 -11.4 ?
C4 O1 C1 C11 -69.9(2) yes
C4 O1 C1 C2 166.4(2) yes
O1 C1 C2 C3 -59.3(3) yes
C11 C1 C2 C3 -179.8(2) yes
C1 O1 C4 C31 -65.6(2) yes
C1 O1 C4 C5 170.1(2) yes
O1 C4 C5 C6 -60.0(3) yes
C31 C4 C5 C6 178.6(2) yes
O1 C1 C11 C12 -70.2(3) yes
C2 C1 C11 C12 47.9(3) yes
O1 C1 C11 C15 103.5(3) ?
C2 C1 C11 C15 -138.4(2) ?
C15 C11 C12 C13 0.0(3) ?
C1 C11 C12 C13 174.6(2) ?
C11 C12 C13 C14 0.0(3) ?
C12 C13 C14 C15 0.0(3) ?
C12 C11 C15 C14 0.0(3) ?
C1 C11 C15 C14 -174.6(2) ?
C13 C14 C15 C11 0.0(3) ?
C25 C21 C22 C23 -0.8(3) ?
C21 C22 C23 C24 1.0(3) ?
C22 C23 C24 C25 -0.8(3) ?
C23 C24 C25 C21 0.3(4) ?
C22 C21 C25 C24 0.3(3) ?
O1 C4 C31 C35 101.8(3) ?
C5 C4 C31 C35 -139.4(3) ?
O1 C4 C31 C32 -70.9(3) yes
C5 C4 C31 C32 47.9(3) yes
C35 C31 C32 C33 0.1(3) ?
C4 C31 C32 C33 174.0(2) ?
C31 C32 C33 C34 -0.6(4) ?
C32 C33 C34 C35 0.8(4) ?
C32 C31 C35 C34 0.4(3) ?
C4 C31 C35 C34 -173.5(3) ?
C33 C34 C35 C31 -0.7(4) ?
C45 C41 C42 C43 -0.7(4) ?
C41 C42 C43 C44 0.9(4) ?
C42 C43 C44 C45 -0.8(4) ?
C42 C41 C45 C44 0.3(4) ?
C43 C44 C45 C41 0.3(4) ?
